data_7204788
loop_
_publ_author_name
'Veith, Gabriel M.'
'Lobanov, Maxim V.'
'Emge, Thomas J.'
'Greenblatt, Martha'
'Croft, Mark'
'Stowasser, Frank'
'Hadermann, Joke'
'Tendeloo, Gustaaf Van'

_publ_section_title
;
 Synthesis and characterization of the new Ln2FeMoO7 (Ln = Y, Dy, Ho)
 compounds
;
_journal_issue 10
_journal_name_full 'Journal of Materials Chemistry'
_journal_page_first 1623
_journal_paper_doi 10.1039/b315028c
_journal_volume 14
_journal_year 2004
_chemical_formula_sum 'Fe Ho2 Mo O7'
_chemical_formula_weight 593.64
_chemical_name_common 'Holmium Iron Molybdenum Oxide'
_chemical_name_systematic 'Holmium Iron Molybdenum Oxide'
_space_group_IT_number 148
_symmetry_Int_Tables_number 148
_symmetry_space_group_name_Hall '-R 3'
_symmetry_space_group_name_H-M 'R -3 :H'
_audit_creation_date 2004-02-25
_audit_creation_method 'Converted from Rietan *.lst using lst2cif'
_cell_angle_alpha 90.000
_cell_angle_beta 90.000
_cell_angle_gamma 120.000
_cell_formula_units_Z 6
_cell_length_a 7.4117(2)
_cell_length_b 7.4117
_cell_length_c 16.9197(6)
_cell_volume 804.93(4)
_computing_structure_refinement 'Rietan (Izumi, 2000)'
_diffrn_ambient_temperature 293
_diffrn_detector 'scintialltion counter'
_diffrn_detector_type Bruker
_diffrn_measurement_device_type 'Bruker D8 Advance'
_diffrn_radiation_monochromator 'secondary graphite'
_diffrn_radiation_type 'Cu K\a'
_diffrn_source 'conventional X-ray tube'
_diffrn_source_target Cu
_diffrn_source_type Bruker
_exptl_crystal_density_diffrn 7.35
_pd_meas_2theta_range_inc 0.020
_pd_meas_2theta_range_max 113.000
_pd_meas_2theta_range_min 15.000
_pd_meas_number_of_points 4901
_pd_meas_scan_method step
_pd_proc_ls_background_function 'Chebyschev 12-term'
_pd_proc_ls_pref_orient_corr
;
March-Dollase
;
_pd_proc_ls_profile_function Pseudo-Voigt
_pd_proc_ls_prof_R_factor 0.1218
_pd_proc_ls_prof_wR_factor 0.1642
_refine_ls_goodness_of_fit_all 1.31
_cod_data_source_file b315028c.txt
_cod_data_source_block ho2femoo7
_cod_original_cell_volume 804.93(7)
_cod_original_sg_symbol_Hall -R_3
_cod_original_sg_symbol_H-M 'R -3'
_cod_original_formula_sum 'Ho2 Fe1 Mo1 O7'
_cod_database_code 7204788

loop_
_symmetry_equiv_pos_site_id
_symmetry_equiv_pos_as_xyz
1 'x, y, z'
2 '-y, x-y, z'
3 '-x+y, -x, z'
4 'x+2/3, y+1/3, z+1/3'
5 '-y+2/3, x-y+1/3, z+1/3'
6 '-x+y+2/3, -x+1/3, z+1/3'
7 'x+1/3, y+2/3, z+2/3'
8 '-y+1/3, x-y+2/3, z+2/3'
9 '-x+y+1/3, -x+2/3, z+2/3'
10 '-x, -y, -z'
11 'y, -x+y, -z'
12 'x-y, x, -z'
13 '-x+2/3, -y+1/3, -z+1/3'
14 'y+2/3, -x+y+1/3, -z+1/3'
15 'x-y+2/3, x+1/3, -z+1/3'
16 '-x+1/3, -y+2/3, -z+2/3'
17 'y+1/3, -x+y+2/3, -z+2/3'
18 'x-y+1/3, x+2/3, -z+2/3'

loop_
_atom_site_label
_atom_site_type_symbol
_atom_site_fract_x
_atom_site_fract_y
_atom_site_fract_z
_atom_site_occupancy
_atom_site_symmetry_multiplicity
_atom_site_Wyckoff_symbol
_atom_site_thermal_displace_type
_atom_site_U_iso_or_equiv
Ho1 Ho 0.0000 0.0000 0.5000 1.000 3 b Biso 1.6(5)
Ho2 Ho 0.5000 0.0000 0.5000 1.000 9 d Biso 0.6(1)
Mo1 Mo 0.0000 0.0000 0.0000 0.500 3 a Biso 1.2(8)
Fe1 Fe 0.0000 0.0000 0.0000 0.500 3 a Biso 1.2(8)
Mo2 Mo 0.0000 0.5000 0.0000 0.500 9 e Biso 1.5(3)
Fe2 Fe 0.0000 0.5000 0.0000 0.500 9 e Biso 1.5(3)
O1 O 0.307(5) 0.158(8) 0.783(1) 1.000 18 f Biso 1.8(3)
O2 O 0.711(6) 0.793(6) 0.989(1) 1.000 18 f Biso 1.8(3)
O3 O 0.0000 0.0000 0.876(4) 1.000 6 c Biso 1.8(3)

loop_
_atom_type_symbol
_atom_type_oxidation_number
Ho +3
Fe +3
Mo +5
O -2

loop_
_diffrn_radiation_wavelength_id
_diffrn_radiation_wavelength_wt
1.54056 1
1.54449 0.5

loop_
_geom_bond_atom_site_label_1
_geom_bond_atom_site_label_2
_geom_bond_distance
_geom_bond_site_symmetry_2
_geom_bond_publ_flag
Ho1 O1 2.46(3) 13_556 y
Ho1 O1 2.46(3) 7_444 y
Ho1 O1 2.46(3) 15_446 y
Ho1 O1 2.46(3) 9_554 y
Ho1 O1 2.46(3) 14_456 y
Ho1 O1 2.46(3) 8_544 y
Ho2 O1 2.20(4) 13_556 y
Ho2 O1 2.20(4) 7_544 y
Ho2 O1 2.26(2) 14_556 y
Ho2 O1 2.26(2) 8_544 y
Ho2 O3 2.26(2) 13_556 y
Ho2 O3 2.26(2) 7_544 y
Mo1 O2 1.92(4) 10_666 y
Mo1 O2 1.92(4) 1_444 y
Mo1 O2 1.92(4) 12_546 y
Mo1 O2 1.92(4) 3_564 y
Mo1 O2 1.92(4) 11_456 y
Mo1 O2 1.92(4) 2_654 y
Mo1 O3 2.10(6) 10_556 y
Mo1 O3 2.10(6) 1_554 y
Mo2 O2 1.95(4) 11_556 y
Mo2 O2 1.95(4) 2_654 y
Mo2 O1 1.98(3) 18_545 y
Mo2 O1 1.98(3) 6_554 y
Mo2 O2 2.69(4) 10_666 y
Mo2 O2 2.69(4) 1_544 y
